data_7701183
loop_
_publ_author_name
'Dankhoff, Katja'
'Gold, Madeleine'
'Kober, Luisa'
'Schmitt, Florian'
'Pfeifer, Lena'
'D\"urrmann, Andreas'
'Kostrhunova, Hana'
'Rothemund, Matthias'
'Brabec, Viktor'
'Schobert, Rainer'
'Weber, Birgit'

_publ_section_title
;
 Copper(ii) complexes with tridentate Schiff base-like ligands: solid
 state and solution structures and anticancer activity.
;
_journal_issue 40
_journal_name_full 'Dalton transactions (Cambridge, England : 2003)'
_journal_page_first 15220
_journal_page_last 15230
_journal_paper_doi 10.1039/c9dt02571e
_journal_volume 48
_journal_year 2019
_chemical_formula_moiety 'C24 H26 Br2 Cu2 N4 O4'
_chemical_formula_sum 'C24 H26 Br2 Cu2 N4 O4'
_chemical_formula_weight 721.39
_chemical_name_common '[CuL30bBr]'
_space_group_crystal_system triclinic
_space_group_IT_number 2
_space_group_name_Hall '-P 1'
_space_group_name_H-M_alt 'P -1'
_symmetry_space_group_name_Hall '-P 1'
_symmetry_space_group_name_H-M 'P -1'
_atom_sites_solution_hydrogens geom
_atom_sites_solution_primary direct
_atom_sites_solution_secondary difmap
_audit_creation_date 2017-07-27
_audit_creation_method SHELXL-2014/7
_audit_update_record
;
2017-08-03 deposited with the CCDC.    2019-09-18 downloaded from the CCDC.
;
_cell_angle_alpha 90.031(9)
_cell_angle_beta 98.575(7)
_cell_angle_gamma 111.440(8)
_cell_formula_units_Z 1
_cell_length_a 7.9933(7)
_cell_length_b 9.2785(11)
_cell_length_c 9.4396(10)
_cell_measurement_reflns_used 6173
_cell_measurement_temperature 133(2)
_cell_measurement_theta_max 28.6
_cell_measurement_theta_min 2.2
_cell_volume 643.21(12)
_computing_cell_refinement X-AREA-STOE
_computing_data_collection X-AREA-STOE
_computing_data_reduction X-AREA-STOE
_computing_molecular_graphics ORTEP-III
_computing_publication_material PLATON
_computing_structure_refinement 'SHELXL-2014 (Sheldrick, 2014)'
_computing_structure_solution SIR97
_diffrn_ambient_temperature 133(2)
_diffrn_detector_area_resol_mean 9
_diffrn_measured_fraction_theta_full 0.978
_diffrn_measured_fraction_theta_max 0.920
_diffrn_measurement_device_type STOE-STADIVARI
_diffrn_measurement_method omega-scan
_diffrn_radiation_type MoK\a
_diffrn_radiation_wavelength 0.71073
_diffrn_reflns_av_R_equivalents 0.1611
_diffrn_reflns_av_unetI/netI 0.1159
_diffrn_reflns_Laue_measured_fraction_full 0.978
_diffrn_reflns_Laue_measured_fraction_max 0.920
_diffrn_reflns_limit_h_max 10
_diffrn_reflns_limit_h_min -10
_diffrn_reflns_limit_k_max 12
_diffrn_reflns_limit_k_min -12
_diffrn_reflns_limit_l_max 10
_diffrn_reflns_limit_l_min -12
_diffrn_reflns_number 7822
_diffrn_reflns_point_group_measured_fraction_full 0.978
_diffrn_reflns_point_group_measured_fraction_max 0.920
_diffrn_reflns_theta_full 25.242
_diffrn_reflns_theta_max 28.579
_diffrn_reflns_theta_min 2.186
_diffrn_source 'fine-focus sealed tube'
_exptl_absorpt_coefficient_mu 4.798
_exptl_absorpt_correction_type none
_exptl_crystal_colour blue
_exptl_crystal_density_diffrn 1.862
_exptl_crystal_density_method 'not measured'
_exptl_crystal_description block
_exptl_crystal_F_000 358
_exptl_crystal_size_max 0.110
_exptl_crystal_size_mid 0.105
_exptl_crystal_size_min 0.097
_refine_diff_density_max 1.413
_refine_diff_density_min -1.940
_refine_diff_density_rms 0.280
_refine_ls_extinction_method none
_refine_ls_goodness_of_fit_ref 1.064
_refine_ls_hydrogen_treatment constr
_refine_ls_matrix_type full
_refine_ls_number_parameters 163
_refine_ls_number_reflns 3021
_refine_ls_number_restraints 0
_refine_ls_restrained_S_all 1.064
_refine_ls_R_factor_all 0.1116
_refine_ls_R_factor_gt 0.0814
_refine_ls_shift/su_max 0.000
_refine_ls_shift/su_mean 0.000
_refine_ls_structure_factor_coef Fsqd
_refine_ls_weighting_details 'w=1/[\s^2^(Fo^2^)+(0.1865P)^2^] where P=(Fo^2^+2Fc^2^)/3'
_refine_ls_weighting_scheme calc
_refine_ls_wR_factor_gt 0.2254
_refine_ls_wR_factor_ref 0.2878
_reflns_number_gt 2078
_reflns_number_total 3021
_reflns_threshold_expression 'I > 2\s(I)'
_cod_data_source_file c9dt02571e2.cif
_cod_data_source_block cl102
_cod_depositor_comments 'Adding full bibliography for 7701175--7701183.cif.'
_cod_database_code 7701183
_shelx_space_group_comment
;
The symmetry employed for this shelxl refinement is uniquely defined
by the following loop, which should always be used as a source of
symmetry information in preference to the above space-group names.
They are only intended as comments.
;

loop_
_space_group_symop_operation_xyz
'x, y, z'
'-x, -y, -z'

loop_
_atom_site_label
_atom_site_type_symbol
_atom_site_fract_x
_atom_site_fract_y
_atom_site_fract_z
_atom_site_U_iso_or_equiv
_atom_site_adp_type
_atom_site_occupancy
_atom_site_site_symmetry_order
_atom_site_calc_flag
_atom_site_refinement_flags_posn
_atom_site_refinement_flags_adp
C1 C -1.0284(12) 0.2721(10) 0.6771(10) 0.0368(18) Uani 1 1 d . .
H1 H -0.9621 0.2090 0.7110 0.044 Uiso 1 1 calc R U
C2 C -0.9886(13) 0.4120(11) 0.7501(10) 0.042(2) Uani 1 1 d . .
H2 H -0.9013 0.4432 0.8353 0.050 Uiso 1 1 calc R U
C3 C -1.0801(13) 0.5052(10) 0.6951(10) 0.042(2) Uani 1 1 d . .
H3 H -1.0531 0.6039 0.7414 0.051 Uiso 1 1 calc R U
C4 C -1.2110(13) 0.4566(10) 0.5731(11) 0.0398(19) Uani 1 1 d . .
H4 H -1.2746 0.5205 0.5355 0.048 Uiso 1 1 calc R U
C5 C -1.2470(11) 0.3129(9) 0.5073(9) 0.0323(16) Uani 1 1 d . .
C6 C -1.3787(11) 0.2534(9) 0.3733(9) 0.0344(17) Uani 1 1 d . .
H6A H -1.4985 0.2554 0.3864 0.041 Uiso 1 1 calc R U
H6B H -1.3358 0.3205 0.2944 0.041 Uiso 1 1 calc R U
C7 C -1.5219(13) 0.0211(10) 0.2252(10) 0.041(2) Uani 1 1 d . .
H7 H -1.5941 0.0750 0.1800 0.049 Uiso 1 1 calc R U
C8 C -1.5575(12) -0.1315(10) 0.1672(9) 0.0375(19) Uani 1 1 d . .
C9 C -1.4556(12) -0.2208(9) 0.2250(10) 0.0365(18) Uani 1 1 d . .
C10 C -1.4831(13) -0.3768(11) 0.1612(11) 0.045(2) Uani 1 1 d . .
H10A H -1.4403 -0.3652 0.0682 0.067 Uiso 1 1 calc R U
H10B H -1.6128 -0.4422 0.1476 0.067 Uiso 1 1 calc R U
H10C H -1.4141 -0.4253 0.2258 0.067 Uiso 1 1 calc R U
C11 C -1.7018(12) -0.1880(10) 0.0416(10) 0.040(2) Uani 1 1 d . .
C12 C -1.8313(13) -0.1030(12) 0.0003(10) 0.046(2) Uani 1 1 d . .
H12A H -1.7725 -0.0133 -0.0538 0.069 Uiso 1 1 calc R U
H12B H -1.8619 -0.0676 0.0873 0.069 Uiso 1 1 calc R U
H12C H -1.9427 -0.1733 -0.0592 0.069 Uiso 1 1 calc R U
Br1 Br -1.11740(11) -0.11525(9) 0.64537(9) 0.0354(3) Uani 1 1 d . .
Cu1 Cu -1.23562(13) 0.01497(11) 0.45340(11) 0.0339(4) Uani 1 1 d . .
N1 N -1.1572(10) 0.2204(8) 0.5598(8) 0.0348(15) Uani 1 1 d . .
N2 N -1.3979(9) 0.0931(8) 0.3357(8) 0.0339(15) Uani 1 1 d . .
O1 O -1.3323(9) -0.1755(7) 0.3352(7) 0.0432(16) Uani 1 1 d . .
O2 O -1.7202(10) -0.3014(8) -0.0367(8) 0.0515(18) Uani 1 1 d . .

loop_
_atom_site_aniso_label
_atom_site_aniso_U_11
_atom_site_aniso_U_22
_atom_site_aniso_U_33
_atom_site_aniso_U_23
_atom_site_aniso_U_13
_atom_site_aniso_U_12
C1 0.031(4) 0.024(4) 0.049(5) -0.004(3) 0.000(4) 0.005(3)
C2 0.040(5) 0.035(4) 0.042(5) -0.008(4) -0.003(4) 0.008(4)
C3 0.041(5) 0.030(4) 0.047(5) -0.011(4) 0.004(4) 0.003(4)
C4 0.035(4) 0.026(4) 0.054(5) -0.006(4) 0.004(4) 0.008(3)
C5 0.030(4) 0.022(3) 0.037(4) -0.001(3) 0.003(3) 0.003(3)
C6 0.029(4) 0.026(4) 0.046(5) -0.005(3) 0.002(3) 0.009(3)
C7 0.047(5) 0.031(4) 0.037(4) -0.002(3) 0.000(4) 0.007(4)
C8 0.035(4) 0.033(4) 0.035(4) -0.005(3) 0.004(3) 0.002(3)
C9 0.031(4) 0.026(4) 0.051(5) -0.006(3) 0.007(4) 0.008(3)
C10 0.039(5) 0.034(5) 0.055(6) -0.015(4) -0.005(4) 0.011(4)
C11 0.034(4) 0.030(4) 0.045(5) -0.004(3) 0.001(4) 0.000(3)
C12 0.032(5) 0.047(5) 0.043(5) -0.009(4) -0.004(4) 0.001(4)
Br1 0.0348(5) 0.0265(5) 0.0409(5) -0.0027(3) 0.0021(4) 0.0080(3)
Cu1 0.0324(6) 0.0231(6) 0.0397(6) -0.0071(4) -0.0019(4) 0.0057(4)
N1 0.031(4) 0.025(3) 0.044(4) -0.004(3) 0.005(3) 0.006(3)
N2 0.029(3) 0.024(3) 0.039(4) -0.005(3) -0.002(3) 0.002(3)
O1 0.041(4) 0.033(3) 0.044(4) -0.015(3) -0.009(3) 0.006(3)
O2 0.055(4) 0.039(4) 0.047(4) -0.018(3) -0.008(3) 0.008(3)

loop_
_atom_type_symbol
_atom_type_description
_atom_type_scat_dispersion_real
_atom_type_scat_dispersion_imag
_atom_type_scat_source
C C 0.0033 0.0016 'International Tables Vol C Tables 4.2.6.8 and 6.1.1.4'
Br Br -0.2901 2.4595 'International Tables Vol C Tables 4.2.6.8 and 6.1.1.4'
Cu Cu 0.3201 1.2651 'International Tables Vol C Tables 4.2.6.8 and 6.1.1.4'
N N 0.0061 0.0033 'International Tables Vol C Tables 4.2.6.8 and 6.1.1.4'
O O 0.0106 0.0060 'International Tables Vol C Tables 4.2.6.8 and 6.1.1.4'
H H 0.0000 0.0000 'International Tables Vol C Tables 4.2.6.8 and 6.1.1.4'

loop_
_geom_angle_atom_site_label_1
_geom_angle_atom_site_label_2
_geom_angle_atom_site_label_3
_geom_angle
N1 C1 C2 123.0(8)
N1 C1 H1 118.5
C2 C1 H1 118.5
C1 C2 C3 117.6(8)
C1 C2 H2 121.2
C3 C2 H2 121.2
C2 C3 C4 120.7(8)
C2 C3 H3 119.6
C4 C3 H3 119.6
C5 C4 C3 118.5(9)
C5 C4 H4 120.8
C3 C4 H4 120.8
N1 C5 C4 121.4(8)
N1 C5 C6 116.0(7)
C4 C5 C6 122.5(8)
N2 C6 C5 109.9(7)
N2 C6 H6A 109.7
C5 C6 H6A 109.7
N2 C6 H6B 109.7
C5 C6 H6B 109.7
H6A C6 H6B 108.2
N2 C7 C8 125.5(9)
N2 C7 H7 117.3
C8 C7 H7 117.3
C9 C8 C7 121.8(8)
C9 C8 C11 122.1(8)
C7 C8 C11 116.0(9)
O1 C9 C8 123.2(7)
O1 C9 C10 114.0(8)
C8 C9 C10 122.8(8)
C9 C10 H10A 109.5
C9 C10 H10B 109.5
H10A C10 H10B 109.5
C9 C10 H10C 109.5
H10A C10 H10C 109.5
H10B C10 H10C 109.5
O2 C11 C8 122.3(9)
O2 C11 C12 117.4(8)
C8 C11 C12 120.2(8)
C11 C12 H12A 109.5
C11 C12 H12B 109.5
H12A C12 H12B 109.5
C11 C12 H12C 109.5
H12A C12 H12C 109.5
H12B C12 H12C 109.5
N2 Cu1 O1 90.3(3)
N2 Cu1 N1 82.7(3)
O1 Cu1 N1 172.9(3)
N2 Cu1 Br1 160.7(2)
O1 Cu1 Br1 89.8(2)
N1 Cu1 Br1 96.9(2)
C1 N1 C5 118.7(7)
C1 N1 Cu1 126.2(6)
C5 N1 Cu1 115.1(5)
C7 N2 C6 116.4(7)
C7 N2 Cu1 127.6(6)
C6 N2 Cu1 116.0(5)
C9 O1 Cu1 131.5(6)

loop_
_geom_bond_atom_site_label_1
_geom_bond_atom_site_label_2
_geom_bond_distance
C1 N1 1.347(11)
C1 C2 1.376(12)
C1 H1 0.9500
C2 C3 1.380(14)
C2 H2 0.9500
C3 C4 1.385(13)
C3 H3 0.9500
C4 C5 1.383(11)
C4 H4 0.9500
C5 N1 1.358(11)
C5 C6 1.481(11)
C6 N2 1.476(10)
C6 H6A 0.9900
C6 H6B 0.9900
C7 N2 1.313(11)
C7 C8 1.430(12)
C7 H7 0.9500
C8 C9 1.417(13)
C8 C11 1.470(12)
C9 O1 1.273(10)
C9 C10 1.495(11)
C10 H10A 0.9800
C10 H10B 0.9800
C10 H10C 0.9800
C11 O2 1.237(11)
C11 C12 1.524(14)
C12 H12A 0.9800
C12 H12B 0.9800
C12 H12C 0.9800
Br1 Cu1 2.4419(13)
Cu1 N2 1.924(7)
Cu1 O1 1.925(6)
Cu1 N1 1.993(7)

loop_
_geom_torsion_atom_site_label_1
_geom_torsion_atom_site_label_2
_geom_torsion_atom_site_label_3
_geom_torsion_atom_site_label_4
_geom_torsion
N1 C1 C2 C3 -3.2(15)
C1 C2 C3 C4 1.9(15)
C2 C3 C4 C5 -0.4(15)
C3 C4 C5 N1 0.0(14)
C3 C4 C5 C6 -177.4(9)
N1 C5 C6 N2 6.8(11)
C4 C5 C6 N2 -175.7(8)
N2 C7 C8 C9 -1.1(16)
N2 C7 C8 C11 -179.2(9)
C7 C8 C9 O1 3.3(15)
C11 C8 C9 O1 -178.7(9)
C7 C8 C9 C10 -176.4(9)
C11 C8 C9 C10 1.6(14)
C9 C8 C11 O2 -13.8(15)
C7 C8 C11 O2 164.3(9)
C9 C8 C11 C12 168.4(9)
C7 C8 C11 C12 -13.5(13)
C2 C1 N1 C5 2.8(14)
C2 C1 N1 Cu1 -176.1(7)
C4 C5 N1 C1 -1.2(13)
C6 C5 N1 C1 176.4(8)
C4 C5 N1 Cu1 177.9(7)
C6 C5 N1 Cu1 -4.6(10)
C8 C7 N2 C6 177.3(9)
C8 C7 N2 Cu1 -2.0(15)
C5 C6 N2 C7 174.6(8)
C5 C6 N2 Cu1 -6.1(9)
C8 C9 O1 Cu1 -2.4(14)
C10 C9 O1 Cu1 177.4(7)
